data_2219748
loop_
_publ_author_name
'Li, Hua-Qiong'
'Xian, Hui-Duo'
'Liu, Jian-Feng'
'Zhao, Guo-Liang'

_publ_section_title
Bis{6-methoxy-2-[(4-methylphenyl)iminiomethyl]phenolato-\k^2^<i>O</i>,<i>O</i>'}bis(nitrato-\k^2^<i>O</i>,<i>O</i>')cadmium(II)
_journal_coeditor_code AT2640
_journal_issue 11
_journal_name_full 'Acta Crystallographica Section E'
_journal_page_first m1482
_journal_page_last m1483
_journal_paper_doi 10.1107/S1600536808033539
_journal_volume 64
_journal_year 2008
_chemical_formula_iupac '[Cd (N O3)2 (C15 H15 N O2)2]'
_chemical_formula_moiety 'C30 H30 Cd N4 O10'
_chemical_formula_sum 'C30 H30 Cd N4 O10'
_chemical_formula_weight 718.99
_chemical_name_systematic
;
Bis{6-methoxy-2-[(4-methylphenyl)iminiomethyl]phenolato-
\k^2^<i>O</i>,<i>O</i>'}bis(nitrato-\k^2^<i>O</i>,<i>O</i>')cadmium(II)
;
_space_group_IT_number 14
_symmetry_cell_setting monoclinic
_symmetry_space_group_name_Hall '-P 2ybc'
_symmetry_space_group_name_H-M 'P 1 21/c 1'
_atom_sites_solution_hydrogens geom
_atom_sites_solution_primary direct
_atom_sites_solution_secondary difmap
_audit_creation_method SHELXL-97
_cell_angle_alpha 90.00
_cell_angle_beta 90.208(2)
_cell_angle_gamma 90.00
_cell_formula_units_Z 4
_cell_length_a 10.8009(4)
_cell_length_b 27.3377(10)
_cell_length_c 10.5878(4)
_cell_measurement_reflns_used 8740
_cell_measurement_temperature 296(2)
_cell_measurement_theta_max 25.00
_cell_measurement_theta_min 1.89
_cell_volume 3126.3(2)
_computing_cell_refinement 'SAINT (Bruker, 2006)'
_computing_data_collection 'APEX2 (Bruker, 2006)'
_computing_data_reduction 'SAINT (Bruker, 2006)'
_computing_molecular_graphics 'SHELXTL (Sheldrick, 2008)'
_computing_publication_material 'SHELXTL (Sheldrick, 2008)'
_computing_structure_refinement 'SHELXTL (Sheldrick, 2008)'
_computing_structure_solution 'SHELXTL (Sheldrick, 2008)'
_diffrn_ambient_temperature 296(2)
_diffrn_measured_fraction_theta_full 0.977
_diffrn_measured_fraction_theta_max 0.977
_diffrn_measurement_device_type 'Bruker APEXII area-detector'
_diffrn_measurement_method \w
_diffrn_radiation_monochromator graphite
_diffrn_radiation_source 'fine-focus sealed tube'
_diffrn_radiation_type MoK\a
_diffrn_radiation_wavelength 0.71073
_diffrn_reflns_av_R_equivalents 0.0904
_diffrn_reflns_av_sigmaI/netI 0.0848
_diffrn_reflns_limit_h_max 12
_diffrn_reflns_limit_h_min -12
_diffrn_reflns_limit_k_max 32
_diffrn_reflns_limit_k_min -32
_diffrn_reflns_limit_l_max 12
_diffrn_reflns_limit_l_min -12
_diffrn_reflns_number 31192
_diffrn_reflns_theta_full 25.00
_diffrn_reflns_theta_max 25.00
_diffrn_reflns_theta_min 1.89
_diffrn_standards_decay_% 0
_diffrn_standards_interval_count 0
_diffrn_standards_interval_time 0
_diffrn_standards_number 0
_exptl_absorpt_coefficient_mu .761
_exptl_absorpt_correction_T_max 0.923
_exptl_absorpt_correction_T_min 0.765
_exptl_absorpt_correction_type multi-scan
_exptl_absorpt_process_details '(SADABS; Sheldrick, 1996)'
_exptl_crystal_colour red
_exptl_crystal_density_diffrn 1.528
_exptl_crystal_density_method 'not measured'
_exptl_crystal_description block
_exptl_crystal_F_000 1464
_exptl_crystal_size_max .352
_exptl_crystal_size_mid .298
_exptl_crystal_size_min .105
_refine_diff_density_max 0.915
_refine_diff_density_min -0.745
_refine_ls_extinction_coef 0.0013(4)
_refine_ls_extinction_expression Fc^*^=kFc[1+0.001xFc^2^\l^3^/sin(2\q)]^-1/4^
_refine_ls_extinction_method 'SHELXTL (Sheldrick, 2008)'
_refine_ls_goodness_of_fit_ref 0.982
_refine_ls_hydrogen_treatment constr
_refine_ls_matrix_type full
_refine_ls_number_parameters 389
_refine_ls_number_reflns 5498
_refine_ls_number_restraints 3
_refine_ls_restrained_S_all 0.983
_refine_ls_R_factor_all 0.1108
_refine_ls_R_factor_gt 0.0591
_refine_ls_shift/su_max 0.003
_refine_ls_shift/su_mean 0.001
_refine_ls_structure_factor_coef Fsqd
_refine_ls_weighting_details 'calc w=1/[\s^2^(Fo^2^)+(0.1P)^2^] where P=(Fo^2^+2Fc^2^)/3'
_refine_ls_weighting_scheme calc
_refine_ls_wR_factor_gt 0.1492
_refine_ls_wR_factor_ref 0.1784
_reflns_number_gt 3112
_reflns_number_total 5498
_reflns_threshold_expression I>2\s(I)
_cod_data_source_file at2640.cif
_cod_data_source_block I
_cod_original_sg_symbol_H-M 'P 21/c'
_cod_database_code 2219748
_cod_database_fobs_code 2219748

loop_
_symmetry_equiv_pos_as_xyz
'x, y, z'
'-x, y+1/2, -z+1/2'
'-x, -y, -z'
'x, -y-1/2, z-1/2'

loop_
_atom_site_type_symbol
_atom_site_label
_atom_site_fract_x
_atom_site_fract_y
_atom_site_fract_z
_atom_site_U_iso_or_equiv
_atom_site_adp_type
_atom_site_calc_flag
_atom_site_refinement_flags
_atom_site_occupancy
Cd Cd1 0.52395(5) 0.120056(16) 0.72358(4) 0.0622(2) Uani d U 1
N N1 0.6050(5) 0.0522(2) 0.3386(4) 0.0599(14) Uani d . 1
H H1D 0.6111 0.0635 0.4141 0.072 Uiso calc R 1
O O1 0.2880(4) 0.08774(19) 0.6790(4) 0.0758(14) Uani d . 1
C C1 1.0356(10) 0.0759(4) 0.0381(11) 0.177(6) Uani d . 1
H H1A 1.1044 0.0861 0.0893 0.265 Uiso calc R 1
H H1B 1.0161 0.1011 -0.0220 0.265 Uiso calc R 1
H H1C 1.0567 0.0464 -0.0060 0.265 Uiso calc R 1
O O2 0.4950(4) 0.07844(15) 0.5476(3) 0.0573(11) Uani d . 1
N N2 0.2895(5) 0.2425(2) 0.5429(5) 0.0717(16) Uani d . 1
H H2A 0.3209 0.2145 0.5612 0.086 Uiso calc R 1
C C2 0.9263(10) 0.0668(4) 0.1200(10) 0.110(3) Uani d . 1
O O3 0.6180(5) 0.18717(18) 0.8523(4) 0.0833(16) Uani d . 1
N N3 0.4284(6) 0.0859(3) 0.9582(6) 0.0827(19) Uani d . 1
C C3 0.9270(9) 0.0774(3) 0.2471(10) 0.110(3) Uani d . 1
H H3A 0.9996 0.0881 0.2857 0.132 Uiso calc R 1
O O4 0.4455(4) 0.19201(16) 0.6736(4) 0.0681(12) Uani d . 1
N N4 0.7851(7) 0.1171(3) 0.6646(8) 0.088(2) Uani d . 1
C C4 0.8199(8) 0.0723(3) 0.3176(7) 0.090(2) Uani d . 1
H H4A 0.8209 0.0800 0.4032 0.108 Uiso calc R 1
O O5 0.4001(6) 0.1286(2) 0.9256(5) 0.0974(18) Uani d U 1
C C5 0.7126(7) 0.0561(2) 0.2624(6) 0.0632(17) Uani d . 1
O O6 0.4965(5) 0.06211(19) 0.8850(5) 0.0908(16) Uani d U 1
C C6 0.7084(7) 0.0448(3) 0.1345(6) 0.085(2) Uani d . 1
H H6A 0.6371 0.0326 0.0963 0.102 Uiso calc R 1
O O7 0.3892(6) 0.0678(2) 1.0554(5) 0.118(2) Uani d . 1
C C7 0.8180(10) 0.0526(4) 0.0660(8) 0.107(3) Uani d . 1
H H7A 0.8161 0.0478 -0.0209 0.129 Uiso calc R 1
C C8 0.4994(7) 0.0337(2) 0.3078(6) 0.0651(19) Uani d . 1
H H8A 0.4935 0.0178 0.2303 0.078 Uiso calc R 1
O O8 0.8962(7) 0.1137(3) 0.6465(8) 0.148(3) Uani d . 1
O O9 0.7315(5) 0.0961(2) 0.7569(5) 0.0932(15) Uani d U 1
C C9 0.3925(7) 0.0357(2) 0.3828(6) 0.0635(18) Uani d . 1
O O10 0.7174(5) 0.1395(2) 0.5923(5) 0.0983(17) Uani d . 1
C C10 0.2830(8) 0.0150(3) 0.3372(7) 0.082(2) Uani d . 1
H H10A 0.2832 -0.0015 0.2604 0.098 Uiso calc R 1
C C11 0.1761(9) 0.0187(3) 0.4042(8) 0.103(3) Uani d . 1
H H11A 0.1039 0.0046 0.3730 0.124 Uiso calc R 1
C C12 0.1741(8) 0.0431(3) 0.5180(7) 0.089(2) Uani d . 1
H H12A 0.0999 0.0459 0.5617 0.107 Uiso calc R 1
C C13 0.2790(6) 0.0631(2) 0.5672(6) 0.0599(17) Uani d . 1
C C14 0.3929(6) 0.0600(2) 0.5020(5) 0.0560(16) Uani d . 1
C C15 0.1807(7) 0.0849(3) 0.7610(7) 0.098(3) Uani d . 1
H H15B 0.1649 0.0514 0.7821 0.147 Uiso calc R 1
H H15C 0.1100 0.0984 0.7183 0.147 Uiso calc R 1
H H30A 0.1965 0.1032 0.8369 0.147 Uiso calc R 1
C C16 -0.1017(8) 0.2383(4) 0.1810(8) 0.135(4) Uani d . 1
H H16A -0.1112 0.2701 0.1441 0.203 Uiso calc R 1
H H16B -0.1776 0.2288 0.2210 0.203 Uiso calc R 1
H H16C -0.0817 0.2151 0.1161 0.203 Uiso calc R 1
C C17 0.0001(9) 0.2395(3) 0.2769(9) 0.1052(15) Uani d . 1
C C18 0.0332(8) 0.2003(3) 0.3448(8) 0.1052(15) Uani d . 1
H H18A -0.0100 0.1714 0.3320 0.126 Uiso calc R 1
C C19 0.1278(9) 0.2004(3) 0.4330(8) 0.1052(15) Uani d . 1
H H19A 0.1452 0.1725 0.4799 0.126 Uiso calc R 1
C C20 0.1959(9) 0.2424(3) 0.4501(9) 0.1052(15) Uani d . 1
C C21 0.1634(8) 0.2822(3) 0.3850(8) 0.105(3) Uani d . 1
H H21A 0.2063 0.3114 0.3967 0.126 Uiso calc R 1
C C22 0.0648(8) 0.2800(3) 0.2990(8) 0.105(3) Uani d . 1
H H22A 0.0434 0.3083 0.2553 0.126 Uiso calc R 1
C C23 0.3343(7) 0.2797(3) 0.6043(6) 0.0704(19) Uani d . 1
H H23A 0.3031 0.3105 0.5846 0.084 Uiso calc R 1
C C24 0.4257(7) 0.2769(2) 0.6977(6) 0.0648(18) Uani d . 1
C C25 0.4601(8) 0.3203(3) 0.7604(7) 0.091(3) Uani d . 1
H H25A 0.4252 0.3500 0.7369 0.109 Uiso calc R 1
C C26 0.5450(8) 0.3182(3) 0.8558(7) 0.092(3) Uani d . 1
H H26A 0.5659 0.3467 0.8988 0.111 Uiso calc R 1
C C27 0.6008(8) 0.2744(3) 0.8898(6) 0.081(2) Uani d . 1
H H27A 0.6598 0.2737 0.9540 0.097 Uiso calc R 1
C C28 0.5685(7) 0.2320(3) 0.8280(6) 0.0646(18) Uani d . 1
C C29 0.4791(6) 0.2322(2) 0.7297(6) 0.0576(16) Uani d . 1
C C30 0.6976(8) 0.1818(3) 0.9596(7) 0.105(3) Uani d . 1
H H30B 0.7201 0.2136 0.9910 0.158 Uiso calc R 1
H H30C 0.7709 0.1644 0.9355 0.158 Uiso calc R 1
H H30D 0.6551 0.1640 1.0244 0.158 Uiso calc R 1

loop_
_atom_site_aniso_label
_atom_site_aniso_U_11
_atom_site_aniso_U_22
_atom_site_aniso_U_33
_atom_site_aniso_U_12
_atom_site_aniso_U_13
_atom_site_aniso_U_23
Cd1 0.0739(4) 0.0603(4) 0.0524(3) 0.0070(3) -0.0105(2) -0.0061(2)
N1 0.074(4) 0.060(3) 0.047(3) 0.005(3) 0.000(3) -0.003(2)
O1 0.057(3) 0.108(4) 0.062(3) -0.009(3) 0.013(2) -0.016(3)
C1 0.154(11) 0.172(12) 0.206(12) -0.010(9) 0.122(10) 0.007(10)
O2 0.057(3) 0.067(3) 0.048(2) -0.005(2) -0.003(2) -0.012(2)
N2 0.087(4) 0.056(4) 0.072(4) 0.002(3) -0.016(3) 0.000(3)
C2 0.114(8) 0.111(8) 0.106(8) 0.015(6) 0.059(7) 0.008(6)
O3 0.099(4) 0.074(4) 0.076(3) 0.013(3) -0.043(3) -0.019(3)
N3 0.093(5) 0.099(6) 0.055(4) 0.011(4) -0.013(3) 0.002(4)
C3 0.101(7) 0.096(7) 0.134(8) -0.018(5) 0.038(6) -0.008(6)
O4 0.080(3) 0.056(3) 0.069(3) 0.002(2) -0.022(2) -0.009(2)
N4 0.075(5) 0.099(6) 0.090(5) -0.002(4) 0.001(4) -0.023(4)
C4 0.099(7) 0.096(6) 0.075(5) -0.008(5) 0.026(5) -0.006(4)
O5 0.128(5) 0.097(5) 0.068(3) 0.024(4) 0.014(2) -0.012(3)
C5 0.073(5) 0.060(4) 0.056(4) 0.014(4) 0.019(3) 0.004(3)
O6 0.126(5) 0.078(3) 0.069(3) 0.021(3) 0.010(3) 0.0088(19)
C6 0.091(6) 0.108(6) 0.054(4) 0.028(5) 0.008(4) 0.001(4)
O7 0.120(5) 0.160(6) 0.074(4) -0.002(4) 0.021(3) 0.033(4)
C7 0.138(9) 0.119(8) 0.065(5) 0.046(7) 0.041(6) 0.012(5)
C8 0.102(6) 0.053(4) 0.041(3) 0.000(4) -0.003(4) -0.004(3)
O8 0.069(5) 0.185(8) 0.190(8) 0.017(4) -0.015(5) -0.039(5)
O9 0.086(2) 0.099(4) 0.095(4) 0.027(3) -0.017(3) -0.006(3)
C9 0.088(5) 0.053(4) 0.049(4) -0.006(4) -0.002(3) -0.004(3)
O10 0.074(4) 0.129(5) 0.092(4) 0.000(4) -0.020(3) 0.018(4)
C10 0.097(7) 0.078(5) 0.070(5) -0.020(5) -0.010(4) -0.020(4)
C11 0.092(7) 0.118(8) 0.100(7) -0.039(6) -0.005(5) -0.007(6)
C12 0.079(6) 0.103(7) 0.084(5) -0.025(5) -0.003(4) -0.001(5)
C13 0.055(4) 0.067(5) 0.058(4) -0.004(3) 0.005(3) -0.002(3)
C14 0.076(5) 0.047(4) 0.045(3) -0.003(3) -0.004(3) 0.001(3)
C15 0.076(6) 0.126(8) 0.091(6) 0.003(5) 0.028(4) -0.021(5)
C16 0.098(8) 0.212(13) 0.097(7) 0.001(7) -0.038(6) -0.023(7)
C17 0.121(4) 0.090(4) 0.104(3) -0.013(3) -0.045(3) -0.003(3)
C18 0.121(4) 0.090(4) 0.104(3) -0.013(3) -0.045(3) -0.003(3)
C19 0.121(4) 0.090(4) 0.104(3) -0.013(3) -0.045(3) -0.003(3)
C20 0.121(4) 0.090(4) 0.104(3) -0.013(3) -0.045(3) -0.003(3)
C21 0.113(7) 0.086(6) 0.116(7) -0.010(5) -0.053(6) 0.017(5)
C22 0.098(7) 0.109(8) 0.108(7) 0.006(5) -0.041(5) 0.019(5)
C23 0.078(5) 0.057(5) 0.076(5) 0.012(4) -0.006(4) 0.001(4)
C24 0.082(5) 0.060(4) 0.053(4) -0.001(4) -0.015(4) 0.000(3)
C25 0.131(8) 0.058(5) 0.083(5) -0.003(4) -0.031(5) -0.005(4)
C26 0.122(8) 0.066(5) 0.089(6) -0.011(5) -0.020(5) -0.018(4)
C27 0.107(7) 0.079(6) 0.056(4) -0.015(5) -0.021(4) -0.012(4)
C28 0.069(5) 0.074(5) 0.051(4) -0.001(4) -0.004(3) -0.008(3)
C29 0.060(4) 0.057(4) 0.056(4) -0.001(3) -0.003(3) -0.006(3)
C30 0.125(8) 0.107(7) 0.083(5) 0.019(6) -0.048(5) -0.013(5)

loop_
_atom_type_symbol
_atom_type_description
_atom_type_scat_dispersion_real
_atom_type_scat_dispersion_imag
_atom_type_scat_source
C C 0.0033 0.0016 'International Tables Vol C Tables 4.2.6.8 and 6.1.1.4'
H H 0.0000 0.0000 'International Tables Vol C Tables 4.2.6.8 and 6.1.1.4'
N N 0.0061 0.0033 'International Tables Vol C Tables 4.2.6.8 and 6.1.1.4'
O O 0.0106 0.0060 'International Tables Vol C Tables 4.2.6.8 and 6.1.1.4'
Cd Cd -0.8075 1.2024 'International Tables Vol C Tables 4.2.6.8 and 6.1.1.4'

loop_
_geom_angle_atom_site_label_1
_geom_angle_atom_site_label_2
_geom_angle_atom_site_label_3
_geom_angle
O2 Cd1 O4 101.81(15)
O2 Cd1 O6 104.42(17)
O4 Cd1 O6 136.58(18)
O2 Cd1 O9 96.59(17)
O4 Cd1 O9 130.3(2)
O6 Cd1 O9 80.0(2)
O2 Cd1 O3 153.63(17)
O4 Cd1 O3 68.35(15)
O6 Cd1 O3 98.63(18)
O9 Cd1 O3 74.81(18)
O2 Cd1 O5 133.35(18)
O4 Cd1 O5 85.23(18)
O6 Cd1 O5 51.73(17)
O9 Cd1 O5 113.7(2)
O3 Cd1 O5 71.77(19)
O2 Cd1 O10 76.28(18)
O4 Cd1 O10 89.88(18)
O6 Cd1 O10 129.65(19)
O9 Cd1 O10 50.56(19)
O3 Cd1 O10 79.22(19)
O5 Cd1 O10 150.3(2)
C8 N1 C5 127.6(6)
C8 N1 H1D 116.2
C5 N1 H1D 116.2
C13 O1 C15 116.0(5)
C2 C1 H1A 109.5
C2 C1 H1B 109.5
H1A C1 H1B 109.5
C2 C1 H1C 109.5
H1A C1 H1C 109.5
H1B C1 H1C 109.5
C14 O2 Cd1 129.0(4)
C23 N2 C20 128.0(7)
C23 N2 H2A 116.0
C20 N2 H2A 116.0
C7 C2 C3 118.3(8)
C7 C2 C1 119.1(10)
C3 C2 C1 122.2(11)
C28 O3 C30 118.5(6)
C28 O3 Cd1 113.5(4)
C30 O3 Cd1 126.9(5)
O7 N3 O6 121.2(8)
O7 N3 O5 121.6(7)
O6 N3 O5 117.2(6)
C2 C3 C4 120.3(9)
C2 C3 H3A 119.9
C4 C3 H3A 119.9
C29 O4 Cd1 122.5(4)
O8 N4 O10 121.9(8)
O8 N4 O9 122.4(9)
O10 N4 O9 115.7(7)
C5 C4 C3 120.6(8)
C5 C4 H4A 119.7
C3 C4 H4A 119.7
N3 O5 Cd1 91.0(4)
C4 C5 C6 120.8(7)
C4 C5 N1 118.3(6)
C6 C5 N1 120.9(7)
N3 O6 Cd1 100.1(4)
C5 C6 C7 116.4(8)
C5 C6 H6A 121.8
C7 C6 H6A 121.8
C2 C7 C6 123.5(8)
C2 C7 H7A 118.3
C6 C7 H7A 118.3
N1 C8 C9 124.7(6)
N1 C8 H8A 117.6
C9 C8 H8A 117.6
N4 O9 Cd1 101.2(5)
C10 C9 C8 119.0(6)
C10 C9 C14 119.7(7)
C8 C9 C14 121.3(6)
N4 O10 Cd1 92.5(5)
C11 C10 C9 120.6(7)
C11 C10 H10A 119.7
C9 C10 H10A 119.7
C10 C11 C12 120.6(8)
C10 C11 H11A 119.7
C12 C11 H11A 119.7
C13 C12 C11 120.9(8)
C13 C12 H12A 119.5
C11 C12 H12A 119.5
C12 C13 O1 126.0(6)
C12 C13 C14 120.9(6)
O1 C13 C14 113.1(5)
O2 C14 C13 122.1(5)
O2 C14 C9 120.5(6)
C13 C14 C9 117.3(6)
O1 C15 H15B 109.5
O1 C15 H15C 109.5
H15B C15 H15C 109.5
O1 C15 H30A 109.5
H15B C15 H30A 109.5
H15C C15 H30A 109.5
C17 C16 H16A 109.5
C17 C16 H16B 109.5
H16A C16 H16B 109.5
C17 C16 H16C 109.5
H16A C16 H16C 109.5
H16B C16 H16C 109.5
C22 C17 C18 115.6(8)
C22 C17 C16 121.5(9)
C18 C17 C16 122.9(9)
C17 C18 C19 123.9(9)
C17 C18 H18A 118.0
C19 C18 H18A 118.0
C20 C19 C18 118.9(9)
C20 C19 H19A 120.5
C18 C19 H19A 120.5
C21 C20 C19 118.2(9)
C21 C20 N2 123.2(8)
C19 C20 N2 118.4(8)
C20 C21 C22 120.0(9)
C20 C21 H21A 120.0
C22 C21 H21A 120.0
C17 C22 C21 123.2(9)
C17 C22 H22A 118.4
C21 C22 H22A 118.4
N2 C23 C24 125.0(7)
N2 C23 H23A 117.5
C24 C23 H23A 117.5
C29 C24 C23 120.6(6)
C29 C24 C25 121.1(6)
C23 C24 C25 118.3(7)
C26 C25 C24 119.4(7)
C26 C25 H25A 120.3
C24 C25 H25A 120.3
C25 C26 C27 121.2(7)
C25 C26 H26A 119.4
C27 C26 H26A 119.4
C28 C27 C26 119.7(7)
C28 C27 H27A 120.2
C26 C27 H27A 120.2
O3 C28 C27 124.7(7)
O3 C28 C29 114.1(6)
C27 C28 C29 121.2(7)
O4 C29 C24 121.1(6)
O4 C29 C28 121.4(6)
C24 C29 C28 117.5(6)
O3 C30 H30B 109.5
O3 C30 H30C 109.5
H30B C30 H30C 109.5
O3 C30 H30D 109.5
H30B C30 H30D 109.5
H30C C30 H30D 109.5

loop_
_geom_bond_atom_site_label_1
_geom_bond_atom_site_label_2
_geom_bond_distance
Cd1 O2 2.204(4)
Cd1 O4 2.205(4)
Cd1 O6 2.350(5)
Cd1 O9 2.361(5)
Cd1 O3 2.500(5)
Cd1 O5 2.538(5)
Cd1 O10 2.569(6)
N1 C8 1.288(8)
N1 C5 1.421(8)
N1 H1D 0.8600
O1 C13 1.366(7)
O1 C15 1.452(7)
C1 C2 1.488(11)
C1 H1A 0.9600
C1 H1B 0.9600
C1 H1C 0.9600
O2 C14 1.304(7)
N2 C23 1.299(8)
N2 C20 1.407(9)
N2 H2A 0.8600
C2 C7 1.356(12)
C2 C3 1.376(12)
O3 C28 1.361(8)
O3 C30 1.429(8)
N3 O7 1.220(7)
N3 O6 1.253(7)
N3 O5 1.254(8)
C3 C4 1.386(10)
C3 H3A 0.9300
O4 C29 1.299(7)
N4 O8 1.219(9)
N4 O10 1.222(9)
N4 O9 1.274(8)
C4 C5 1.371(10)
C4 H4A 0.9300
C5 C6 1.389(9)
C6 C7 1.407(11)
C6 H6A 0.9300
C7 H7A 0.9300
C8 C9 1.404(9)
C8 H8A 0.9300
C9 C10 1.397(9)
C9 C14 1.426(8)
C10 C11 1.361(11)
C10 H10A 0.9300
C11 C12 1.377(11)
C11 H11A 0.9300
C12 C13 1.360(9)
C12 H12A 0.9300
C13 C14 1.416(9)
C15 H15B 0.9600
C15 H15C 0.9600
C15 H30A 0.9600
C16 C17 1.495(11)
C16 H16A 0.9600
C16 H16B 0.9600
C16 H16C 0.9600
C17 C22 1.330(11)
C17 C18 1.337(12)
C18 C19 1.381(11)
C18 H18A 0.9300
C19 C20 1.376(12)
C19 H19A 0.9300
C20 C21 1.334(11)
C21 C22 1.400(10)
C21 H21A 0.9300
C22 H22A 0.9300
C23 C24 1.397(9)
C23 H23A 0.9300
C24 C29 1.394(9)
C24 C25 1.407(9)
C25 C26 1.362(10)
C25 H25A 0.9300
C26 C27 1.390(10)
C26 H26A 0.9300
C27 C28 1.374(9)
C27 H27A 0.9300
C28 C29 1.418(9)
C30 H30B 0.9600
C30 H30C 0.9600
C30 H30D 0.9600

loop_
_geom_hbond_atom_site_label_D
_geom_hbond_atom_site_label_H
_geom_hbond_atom_site_label_A
_geom_hbond_distance_DH
_geom_hbond_distance_HA
_geom_hbond_distance_DA
_geom_hbond_angle_DHA
N1 H1D O2 0.86 1.94 2.616(6) 135
N2 H2A O4 0.86 1.90 2.577(7) 135

loop_
_geom_torsion_atom_site_label_1
_geom_torsion_atom_site_label_2
_geom_torsion_atom_site_label_3
_geom_torsion_atom_site_label_4
_geom_torsion
O4 Cd1 O2 C14 -75.0(5)
O6 Cd1 O2 C14 70.1(5)
O9 Cd1 O2 C14 151.4(5)
O3 Cd1 O2 C14 -139.7(5)
O5 Cd1 O2 C14 19.6(6)
O10 Cd1 O2 C14 -161.9(5)
O2 Cd1 O3 C28 74.8(6)
O4 Cd1 O3 C28 2.5(4)
O6 Cd1 O3 C28 -134.4(5)
O9 Cd1 O3 C28 148.5(5)
O5 Cd1 O3 C28 -89.6(5)
O10 Cd1 O3 C28 96.7(5)
O2 Cd1 O3 C30 -117.5(6)
O4 Cd1 O3 C30 170.3(7)
O6 Cd1 O3 C30 33.4(6)
O9 Cd1 O3 C30 -43.7(6)
O5 Cd1 O3 C30 78.2(6)
O10 Cd1 O3 C30 -95.5(6)
C7 C2 C3 C4 1.7(15)
C1 C2 C3 C4 174.4(9)
O2 Cd1 O4 C29 -155.5(5)
O6 Cd1 O4 C29 78.3(5)
O9 Cd1 O4 C29 -46.1(6)
O3 Cd1 O4 C29 -1.1(5)
O5 Cd1 O4 C29 71.2(5)
O10 Cd1 O4 C29 -79.5(5)
C2 C3 C4 C5 0.9(14)
O7 N3 O5 Cd1 -178.1(7)
O6 N3 O5 Cd1 0.2(7)
O2 Cd1 O5 N3 71.9(5)
O4 Cd1 O5 N3 173.6(5)
O6 Cd1 O5 N3 -0.2(4)
O9 Cd1 O5 N3 -54.1(5)
O3 Cd1 O5 N3 -117.6(5)
O10 Cd1 O5 N3 -105.0(5)
C3 C4 C5 C6 -0.5(12)
C3 C4 C5 N1 -179.1(7)
C8 N1 C5 C4 -173.1(7)
C8 N1 C5 C6 8.2(10)
O7 N3 O6 Cd1 178.0(6)
O5 N3 O6 Cd1 -0.3(8)
O2 Cd1 O6 N3 -134.3(4)
O4 Cd1 O6 N3 -8.9(6)
O9 Cd1 O6 N3 131.4(5)
O3 Cd1 O6 N3 58.6(5)
O5 Cd1 O6 N3 0.2(4)
O10 Cd1 O6 N3 141.8(4)
C4 C5 C6 C7 -2.2(11)
N1 C5 C6 C7 176.4(6)
C3 C2 C7 C6 -4.7(16)
C1 C2 C7 C6 -177.7(8)
C5 C6 C7 C2 5.0(13)
C5 N1 C8 C9 -172.6(6)
O8 N4 O9 Cd1 -179.7(7)
O10 N4 O9 Cd1 -2.2(8)
O2 Cd1 O9 N4 67.4(4)
O4 Cd1 O9 N4 -44.2(5)
O6 Cd1 O9 N4 170.9(5)
O3 Cd1 O9 N4 -87.2(4)
O5 Cd1 O9 N4 -148.9(4)
O10 Cd1 O9 N4 1.2(4)
N1 C8 C9 C10 178.8(6)
N1 C8 C9 C14 0.9(11)
O8 N4 O10 Cd1 179.5(7)
O9 N4 O10 Cd1 2.0(7)
O2 Cd1 O10 N4 -112.0(5)
O4 Cd1 O10 N4 145.9(5)
O6 Cd1 O10 N4 -14.4(6)
O9 Cd1 O10 N4 -1.2(4)
O3 Cd1 O10 N4 77.9(5)
O5 Cd1 O10 N4 65.7(7)
C8 C9 C10 C11 -176.4(7)
C14 C9 C10 C11 1.5(11)
C9 C10 C11 C12 0.2(14)
C10 C11 C12 C13 -1.5(14)
C11 C12 C13 O1 -179.6(7)
C11 C12 C13 C14 1.0(12)
C15 O1 C13 C12 11.0(10)
C15 O1 C13 C14 -169.6(6)
Cd1 O2 C14 C13 -2.6(8)
Cd1 O2 C14 C9 177.4(4)
C12 C13 C14 O2 -179.3(6)
O1 C13 C14 O2 1.2(9)
C12 C13 C14 C9 0.7(10)
O1 C13 C14 C9 -178.7(5)
C10 C9 C14 O2 178.1(6)
C8 C9 C14 O2 -4.1(9)
C10 C9 C14 C13 -1.9(9)
C8 C9 C14 C13 175.9(6)
C22 C17 C18 C19 -0.1(17)
C16 C17 C18 C19 179.2(9)
C17 C18 C19 C20 -2.3(17)
C18 C19 C20 C21 3.3(16)
C18 C19 C20 N2 178.1(9)
C23 N2 C20 C21 20.2(15)
C23 N2 C20 C19 -154.3(9)
C19 C20 C21 C22 -1.9(16)
N2 C20 C21 C22 -176.5(9)
C18 C17 C22 C21 1.5(17)
C16 C17 C22 C21 -177.8(9)
C20 C21 C22 C17 -0.5(17)
C20 N2 C23 C24 178.5(8)
N2 C23 C24 C29 1.8(12)
N2 C23 C24 C25 -176.7(7)
C29 C24 C25 C26 -1.5(12)
C23 C24 C25 C26 177.1(8)
C24 C25 C26 C27 1.9(14)
C25 C26 C27 C28 -1.2(13)
C30 O3 C28 C27 8.4(11)
Cd1 O3 C28 C27 177.3(6)
C30 O3 C28 C29 -172.4(6)
Cd1 O3 C28 C29 -3.6(7)
C26 C27 C28 O3 179.2(7)
C26 C27 C28 C29 0.1(11)
Cd1 O4 C29 C24 -178.6(5)
Cd1 O4 C29 C28 -0.5(8)
C23 C24 C29 O4 0.1(10)
C25 C24 C29 O4 178.6(7)
C23 C24 C29 C28 -178.1(6)
C25 C24 C29 C28 0.4(10)
O3 C28 C29 O4 2.9(9)
C27 C28 C29 O4 -177.9(6)
O3 C28 C29 C24 -178.9(6)
C27 C28 C29 C24 0.3(10)
